data_1529070
loop_
_publ_author_name
'Zelinska, M.'
'Zhak, O.'
'Oryshchyn, S.'
'Polianska. T.'
'Pivan, J.Y.'

_publ_section_title
;
 Solid state phase equilibria in the Er-Ni-P and Er-Ni-As systems at 800
;
_journal_name_full ' AnorganischeChemie, Organische '
_journal_page_first 1143
_journal_page_last 1152
_journal_volume 62
_journal_year 2007
_chemical_formula_sum 'As7 Er2 Ni12'
_chemical_name_systematic 'Er2 Ni12 As7'
_space_group_IT_number 174
_symmetry_space_group_name_Hall 'P -6'
_symmetry_space_group_name_H-M 'P -6'
_cell_angle_alpha 90
_cell_angle_beta 90
_cell_angle_gamma 120
_cell_formula_units_Z 1
_cell_length_a 9.3505
_cell_length_b 9.3505
_cell_length_c 3.7981
_cell_volume 287.585
_citation_journal_id_ASTM ZNBSEN
_cod_data_source_file Zelinska_ZNBSEN_2007_1369.cif
_cod_data_source_block As7Er2Ni12
_cod_original_cell_volume 287.5853
_cod_database_code 1529070

loop_
_symmetry_equiv_pos_as_xyz
x,y,z
-x+y,-x,-z
-y,x-y,z
x,y,-z
-x+y,-x,z
-y,x-y,-z

loop_
_atom_site_label
_atom_site_type_symbol
_atom_site_fract_x
_atom_site_fract_y
_atom_site_fract_z
_atom_site_occupancy
_atom_site_U_iso_or_equiv
Ni3 Ni 0.3796 0.4248 0.5 1 0.0
Ni4 Ni 0.2125 0.0977 0.5 1 0.0
Er1 Er 0.6667 0.3333 0.5 1 0.0
Ni2 Ni 0.1476 0.271 0 1 0.0
Ni1 Ni 0.4361 0.0503 0 1 0.0
As3 As 0.115 0.4078 0.5 1 0.0
Er2 Er 0.3333 0.6667 0 1 0.0
As1 As 0 0 0 1 0.0
As2 As 0.4099 0.2906 0 1 0.0
